data_2104008
loop_
_publ_author_name
'H\"owing, Jonas'
'Gustafsson, Torbj\"orn'
'Thomas, John O.'

_publ_section_title
;
 Low-temperature structure of V~6~O~13~
;
_journal_issue 6
_journal_name_full 'Acta Crystallographica Section B'
_journal_page_first 747
_journal_page_last 752
_journal_paper_doi 10.1107/S0108768103023437
_journal_volume 59
_journal_year 2003
_chemical_formula_moiety 'V6 O13 '
_chemical_formula_sum 'O13 V6'
_chemical_formula_weight 513.64
_chemical_name_systematic ?
_space_group_IT_number 7
_symmetry_cell_setting monoclinic
_symmetry_space_group_name_Hall 'P -2yc'
_symmetry_space_group_name_H-M 'P 1 c 1'
_cell_angle_alpha 90.0
_cell_angle_beta 100.927(4)
_cell_angle_gamma 90.0
_cell_formula_units_Z 2
_cell_length_a 10.0605(4)
_cell_length_b 3.7108(3)
_cell_length_c 11.9633(6)
_cell_measurement_reflns_used 70
_cell_measurement_temperature 95.0(10)
_cell_measurement_theta_max 37.60
_cell_measurement_theta_min 27.93
_cell_volume 438.52(5)
_computing_cell_refinement 'LATCON (Lundgren, 1983)'
_computing_data_collection 'DIF4 (Stoe, 1988)'
_computing_data_reduction 'STOEDATRED, LSQLIN AND ABSSTOE (Lundgren, 1983)'
_computing_molecular_graphics 'Diamond Version 2.1c'
_computing_publication_material 'DISTAN (Lundgren, 1983)'
_computing_structure_refinement 'DUPALS (Lundgren, 1983)'
_diffrn_ambient_temperature 95.0(10)
_diffrn_measurement_device 'STOE 4-circle'
_diffrn_measurement_method '\w/2theta scan'
_diffrn_radiation_monochromator graphite
_diffrn_radiation_source 'xray tube'
_diffrn_radiation_type MoK\a
_diffrn_radiation_wavelength .71073
_diffrn_reflns_av_R_equivalents .0159
_diffrn_reflns_limit_h_max 21
_diffrn_reflns_limit_h_min -21
_diffrn_reflns_limit_k_max 8
_diffrn_reflns_limit_k_min -3
_diffrn_reflns_limit_l_max 25
_diffrn_reflns_limit_l_min -25
_diffrn_reflns_number 9436
_diffrn_reflns_theta_max 50.00
_diffrn_reflns_theta_min 0.00
_diffrn_standards_decay_% 1.7
_diffrn_standards_interval_time 240
_diffrn_standards_number 6
_exptl_absorpt_coefficient_mu 6.06
_exptl_absorpt_correction_T_max .6086
_exptl_absorpt_correction_T_min .4992
_exptl_absorpt_correction_type integration
_exptl_absorpt_process_details 'ABSSTOE, (Lundgren, 1983)'
_exptl_crystal_colour black
_exptl_crystal_density_diffrn 3.890
_exptl_crystal_density_meas ?
_exptl_crystal_description brick
_exptl_crystal_F_000 484.00
_exptl_crystal_size_max .21
_exptl_crystal_size_mid .10
_exptl_crystal_size_min .10
_refine_diff_density_max 2.26
_refine_diff_density_min -1.80
_refine_ls_extinction_coef 257E1(5)
_refine_ls_extinction_method 'B-C type 1 Gaussian isotropic'
_refine_ls_goodness_of_fit_all 2.60
_refine_ls_goodness_of_fit_ref 2.60
_refine_ls_hydrogen_treatment none
_refine_ls_matrix_type full
_refine_ls_number_parameters 191
_refine_ls_number_reflns 9436
_refine_ls_R_factor_all .0335
_refine_ls_R_factor_gt .0335
_refine_ls_shift/su_max 0.027
_refine_ls_structure_factor_coef Fsqd
_refine_ls_weighting_details w=1/\s^2^(I)
_refine_ls_weighting_scheme sigma
_refine_ls_wR_factor_all .0581
_refine_ls_wR_factor_ref .0581
_reflns_number_gt 9436
_reflns_number_total 4604
_reflns_threshold_expression 'Inet >-15.0\s(Inet)'
_cod_data_source_file bm5002.cif
_cod_data_source_block Stoe_data
_cod_depositor_comments
;
 Moving the _atom_site_adp_type, _atom_site_occupancy and
 _atom_site_type_symbol data items into the main _atom_site
 loop.

 Antanas Vaitkus,
 2017-01-10

The following automatic conversions were performed:
'_symmetry_cell_setting' value 'Monoclinic' changed to 'monoclinic'
according to '/home/saulius/struct/CIF-dictionaries/cif_core.dic'
dictionary named 'cif_core.dic' version 2.4.1 from
2010-06-29.

'_geom_bond_publ_flag' value 'Yes' changed to 'yes' according
to '/home/saulius/struct/CIF-dictionaries/cif_core.dic' dictionary named
'cif_core.dic' version 2.4.1 from 2010-06-29 (36
times).

'_geom_bond_publ_flag' value 'No' changed to 'no' according to
'/home/saulius/struct/CIF-dictionaries/cif_core.dic' dictionary named
'cif_core.dic' version 2.4.1 from 2010-06-29 (44
times).

'_geom_angle_publ_flag' value 'No' changed to 'no' according to
'/home/saulius/struct/CIF-dictionaries/cif_core.dic' dictionary named
'cif_core.dic' version 2.4.1 from 2010-06-29 (173 times).

Automatic conversion script
Id: cif_fix_enum 1527 2010-12-29 10:47:43Z saulius 

The following automatic conversions were performed:

'_symmetry_cell_setting' value 'Monoclinic' changed to 'monoclinic'
according to /home/saulius/struct/CIF-dictionaries/cif_core.dic
dictionary named 'cif_core.dic' version 2.4.1 from
2010-06-29.

'_geom_bond_publ_flag' value 'Yes' changed to 'yes'
according to /home/saulius/struct/CIF-dictionaries/cif_core.dic
dictionary named 'cif_core.dic' version 2.4.1 from 2010-06-29 (36
times).

'_geom_bond_publ_flag' value 'No' changed to 'no' according
to /home/saulius/struct/CIF-dictionaries/cif_core.dic dictionary
named 'cif_core.dic' version 2.4.1 from 2010-06-29 (44
times).

'_geom_angle_publ_flag' value 'No' changed to 'no' according
to /home/saulius/struct/CIF-dictionaries/cif_core.dic dictionary
named 'cif_core.dic' version 2.4.1 from 2010-06-29 (173 times).

Automatic conversion script
Id: cif_fix_values 1715 2011-07-08 13:25:40Z adriana 
;
_cod_original_sg_symbol_H-M Pc
_cod_original_formula_sum 'O13 V6 '
_cod_database_code 2104008
_cod_database_fobs_code 2104008

loop_
_symmetry_equiv_pos_site_id
_symmetry_equiv_pos_as_xyz
1 x,y,z
2 x,-y,1/2+z

loop_
_atom_site_label
_atom_site_type_symbol
_atom_site_fract_x
_atom_site_fract_y
_atom_site_fract_z
_atom_site_occupancy
_atom_site_U_iso_or_equiv
_atom_site_adp_type
V1a V -0.006112 0.30547(10) 0.345635 1 0.00427(4) Uani
V1b V -0.00318(4) 0.23442(10) 0.64159(4) 1 0.00333(4) Uani
V2a V 0.35945(6) 0.25075(15) 0.41726(4) 1 0.00180(3) Uani
V2b V 0.63137(6) 0.24770(8) 0.59109(4) 1 0.00166(3) Uani
V3a V 0.36290(6) 0.24845(8) 0.71952(5) 1 0.00190(4) Uani
V3b V 0.62975(6) 0.25116(15) 0.28889(4) 1 0.00172(3) Uani
O1a O -0.00338(13) 0.2560(6) 0.18496(9) 1 0.00379(18) Uani
O2a O 0.38429(12) 0.2489(3) 0.88711(9) 1 0.00325(18) Uani
O3a O 0.40576(13) 0.2512(7) 0.25536(9) 1 0.00316(18) Uani
O4a O -0.00355(15) 0.2428(9) 0.50362(10) 1 0.00579(16) Uani
O5a O 0.19198(12) 0.2528(6) 0.38814(9) 1 0.0042(2) Uani
O6a O 0.19615(13) 0.2456(3) 0.68354(10) 1 0.0043(2) Uani
O7a O 0.40316(13) 0.2499(6) 0.56668(9) 1 0.00381(19) Uani
O1b O -0.00447(13) 0.2405(3) 0.83018(9) 1 0.00434(18) Uani
O2b O 0.60862(12) 0.2512(6) 0.12271(9) 1 0.00328(18) Uani
O3b O 0.58680(13) 0.2484(3) 0.75362(9) 1 0.00310(18) Uani
O5b O 0.79887(12) 0.2457(3) 0.61930(10) 1 0.0043(2) Uani
O6b O 0.79785(13) 0.2545(6) 0.32391(9) 1 0.0042(2) Uani
O7b O 0.58849(13) 0.2499(7) 0.44333(9) 1 0.0039(2) Uani

loop_
_atom_site_aniso_label
_atom_site_aniso_U_11
_atom_site_aniso_U_22
_atom_site_aniso_U_33
_atom_site_aniso_U_12
_atom_site_aniso_U_13
_atom_site_aniso_U_23
_atom_site_aniso_type_symbol
V1a 0.00280(7) 0.00449(6) 0.00536(7) 0.00000(6) 0.00032(5) -0.00182(6) V
V1b 0.00273(7) 0.00269(6) 0.00445(7) -0.00004(7) 0.00038(5) -0.00210(7) V
V2a 0.00193(7) 0.00166(5) 0.00183(6) 0.00000(7) 0.00041(5) 0.00004(9) V
V2b 0.00172(7) 0.00182(6) 0.00149(5) 0.00004(6) 0.00044(5) -0.00001(7) V
V3a 0.00162(7) 0.00150(6) 0.00249(6) -0.00003(6) 0.00013(5) 0.00000(7) V
V3b 0.00177(7) 0.00137(5) 0.00198(6) -0.00003(7) 0.00026(5) 0.00006(9) V
O1a 0.0042(3) 0.0033(3) 0.0038(2) 0.0004(5) 0.0008(2) -0.0027(4) O
O2a 0.0044(3) 0.0021(2) 0.0033(2) 0.0002(3) 0.0009(2) 0.0001(3) O
O3a 0.0041(3) 0.0018(2) 0.0035(2) -0.0001(4) 0.0005(2) 0.0001(4) O
O4a 0.0048(2) 0.0098(3) 0.0029(2) -0.0002(4) 0.00111(17) -0.0037(5) O
O5a 0.0030(3) 0.0046(3) 0.0052(2) 0.0003(3) 0.0012(2) -0.0004(4) O
O6a 0.0032(4) 0.0043(3) 0.0054(3) 0.0001(3) 0.0005(2) -0.0001(3) O
O7a 0.0042(3) 0.0038(3) 0.0034(2) -0.0003(4) 0.0008(2) 0.0000(4) O
O1b 0.0057(3) 0.0017(2) 0.0057(3) -0.0005(3) 0.0012(2) 0.0005(3) O
O2b 0.0049(3) 0.0022(2) 0.0028(2) 0.0005(4) 0.0009(2) 0.0003(3) O
O3b 0.0038(3) 0.0022(2) 0.0035(2) -0.0001(3) 0.0010(2) 0.0001(3) O
O5b 0.0023(4) 0.0048(3) 0.0058(3) -0.0002(3) 0.0004(2) -0.0003(3) O
O6b 0.0018(3) 0.0055(3) 0.0050(2) -0.0005(3) 0.0000(2) -0.0003(4) O
O7b 0.0050(3) 0.0042(3) 0.0028(2) 0.0004(4) 0.0012(2) 0.0001(4) O

loop_
_atom_type_symbol
_atom_type_scat_dispersion_real
_atom_type_scat_dispersion_imag
_atom_type_scat_source
V .267 .530 'International Tables Vol. IV Table 2.2B'
O .008 .006 'International Tables Vol. IV Table 2.2B'

loop_
_geom_angle_atom_site_label_1
_geom_angle_atom_site_label_2
_geom_angle_atom_site_label_3
_geom_angle_site_symmetry_1
_geom_angle_site_symmetry_3
_geom_angle
_geom_angle_publ_flag
O1a V1a O4a . . 167.43(12) no
O1a V1a O5a . . 92.45(5) no
O1a V1a O1b . 2_554 79.25(7) no
O1a V1a O1b . 2_564 89.07(8) no
O1a V1a O6b . 1_455 93.60(5) no
O4a V1a O5a . . 84.77(6) no
O4a V1a O1b . 2_554 88.27(10) no
O4a V1a O1b . 2_564 103.39(10) no
O4a V1a O6b . 1_455 86.75(5) no
O5a V1a O1b . 2_554 84.23(7) no
O5a V1a O1b . 2_564 95.53(8) no
O5a V1a O6b . 1_455 166.65(8) no
O1b V1a O1b 2_554 2_564 168.28(5) no
O1b V1a O6b 2_554 1_455 85.23(8) no
O1b V1a O1b 2_564 2_554 168.28(5) no
O1b V1a O6b 2_564 1_455 96.45(8) no
O1a V1b O1a 2_555 2_565 148.72(6) no
O1a V1b O4a 2_555 . 107.01(12) no
O1a V1b O6a 2_555 . 90.25(5) no
O1a V1b O1b 2_555 . 74.64(5) no
O1a V1b O5b 2_555 1_455 90.22(5) no
O1a V1b O1a 2_565 2_555 148.72(6) no
O1a V1b O4a 2_565 . 104.27(12) no
O1a V1b O6a 2_565 . 87.96(5) no
O1a V1b O1b 2_565 . 74.08(5) no
O1a V1b O5b 2_565 1_455 87.90(5) no
O4a V1b O6a . . 93.64(7) no
O4a V1b O1b . . 178.28(11) no
O4a V1b O5b . 1_455 93.09(6) no
O6a V1b O1b . . 86.78(5) no
O6a V1b O5b . 1_455 172.80(6) no
O1b V1b O5b . 1_455 86.42(5) no
O2a V2a O2a 2_554 2_564 151.21(6) no
O2a V2a O3a 2_554 . 76.39(8) no
O2a V2a O5a 2_554 . 97.40(9) no
O2a V2a O7a 2_554 . 99.98(8) no
O2a V2a O7b 2_554 . 81.89(8) no
O2a V2a O2a 2_564 2_554 151.21(6) no
O2a V2a O3a 2_564 . 76.31(8) no
O2a V2a O5a 2_564 . 96.88(9) no
O2a V2a O7a 2_564 . 100.18(8) no
O2a V2a O7b 2_564 . 82.06(8) no
O3a V2a O5a . . 101.72(6) no
O3a V2a O7a . . 153.05(6) no
O3a V2a O7b . . 74.11(5) no
O5a V2a O7a . . 105.22(6) no
O5a V2a O7b . . 175.83(6) no
O7a V2a O7b . . 78.94(5) no
O7a V2b O2b . 2_555 82.65(7) no
O7a V2b O2b . 2_565 82.29(7) no
O7a V2b O3b . . 74.12(5) no
O7a V2b O5b . . 175.74(6) no
O7a V2b O7b . . 79.53(5) no
O2b V2b O2b 2_555 2_565 151.12(6) no
O2b V2b O3b 2_555 . 76.15(5) no
O2b V2b O5b 2_555 . 96.36(6) no
O2b V2b O7b 2_555 . 100.94(9) no
O2b V2b O2b 2_565 2_555 151.12(6) no
O2b V2b O3b 2_565 . 76.08(5) no
O2b V2b O5b 2_565 . 96.84(6) no
O2b V2b O7b 2_565 . 100.36(9) no
O3b V2b O5b . . 101.61(6) no
O3b V2b O7b . . 153.65(6) no
O5b V2b O7b . . 104.73(7) no
O2a V3a O3a . 2_555 78.40(5) no
O2a V3a O3a . 2_565 78.33(5) no
O2a V3a O6a . . 100.05(6) no
O2a V3a O7a . . 162.07(6) no
O2a V3a O3b . . 84.36(5) no
O3a V3a O3a 2_555 2_565 147.13(6) no
O3a V3a O6a 2_555 . 102.98(6) no
O3a V3a O7a 2_555 . 97.67(8) no
O3a V3a O3b 2_555 . 77.43(5) no
O3a V3a O3a 2_565 2_555 147.13(6) no
O3a V3a O6a 2_565 . 103.68(6) no
O3a V3a O7a 2_565 . 97.36(8) no
O3a V3a O3b 2_565 . 77.46(5) no
O6a V3a O7a . . 97.89(6) no
O6a V3a O3b . . 175.58(6) no
O7a V3a O3b . . 77.71(5) no
O3a V3b O2b . . 84.56(5) no
O3a V3b O3b . 2_554 77.44(8) no
O3a V3b O3b . 2_564 77.45(8) no
O3a V3b O6b . . 175.91(6) no
O3a V3b O7b . . 77.38(5) no
O2b V3b O3b . 2_554 78.56(7) no
O2b V3b O3b . 2_564 78.57(7) no
O2b V3b O6b . . 99.51(6) no
O2b V3b O7b . . 161.94(6) no
O3b V3b O3b 2_554 2_564 147.34(5) no
O3b V3b O6b 2_554 . 103.70(9) no
O3b V3b O7b 2_554 . 97.15(8) no
O3b V3b O3b 2_564 2_554 147.34(5) no
O3b V3b O6b 2_564 . 102.82(9) no
O3b V3b O7b 2_564 . 97.40(8) no
O6b V3b O7b . . 98.55(6) no
V1a O1a V1b . 2_554 111.37(10) no
V1a O1a V1b . 2_564 99.91(9) no
V1b O1a V1b 2_554 2_564 148.72(7) no
V1b O1a V1b 2_564 2_554 148.72(7) no
V2a O2a V2a 2_555 2_565 151.21(7) no
V2a O2a V3a 2_555 . 101.39(5) no
V2a O2a O3a 2_555 2_555 54.76(5) no
V2a O2a O3a 2_555 2_565 151.40(7) no
V2a O2a V2a 2_565 2_555 151.21(7) no
V2a O2a V3a 2_565 . 101.46(5) no
V2a O2a O3a 2_565 2_555 151.39(7) no
V2a O2a O3a 2_565 2_565 54.75(5) no
V3a O2a O3a . 2_555 50.04(5) no
V3a O2a O3a . 2_565 50.12(5) no
O3a O2a O3a 2_555 2_565 97.36(7) no
O3a O2a O3a 2_565 2_555 97.36(7) no
V2a O3a V3a . 2_554 97.23(9) no
V2a O3a V3a . 2_564 97.32(9) no
V2a O3a V3b . . 103.40(5) no
V2a O3a O2a . 2_554 48.85(5) no
V2a O3a O2a . 2_564 48.94(5) no
V3a O3a V3a 2_554 2_564 147.13(6) no
V3a O3a V3b 2_554 . 102.52(9) no
V3a O3a O2a 2_554 2_554 51.56(6) no
V3a O3a O2a 2_554 2_564 144.98(8) no
V3a O3a V3a 2_564 2_554 147.13(6) no
V3a O3a V3b 2_564 . 102.52(9) no
V3a O3a O2a 2_564 2_554 144.99(8) no
V3a O3a O2a 2_564 2_564 51.56(6) no
V3b O3a O2a . 2_554 95.36(7) no
V3b O3a O2a . 2_564 95.37(7) no
O2a O3a O2a 2_554 2_564 97.36(5) no
O2a O3a O2a 2_564 2_554 97.36(5) no
V1a O4a V1b . . 174.0(2) no
V1a O5a V2a . . 173.88(14) no
V1b O6a V3a . . 179.08(8) no
V2a O7a V2b . . 100.58(6) no
V2a O7a V3a . . 153.99(8) no
V2b O7a V3a . . 105.43(5) no
V1a O1b V1a 2_555 2_565 168.28(7) no
V1a O1b V1b 2_555 . 94.74(4) no
V1a O1b V1a 2_565 2_555 168.28(7) no
V1a O1b V1b 2_565 . 96.94(5) no
V2b O2b V2b 2_554 2_564 151.12(7) no
V2b O2b V3b 2_554 . 101.93(8) no
V2b O2b O3b 2_554 2_554 54.94(6) no
V2b O2b O3b 2_554 2_564 152.05(7) no
V2b O2b V2b 2_564 2_554 151.12(7) no
V2b O2b V3b 2_564 . 101.89(8) no
V2b O2b O3b 2_564 2_554 151.94(7) no
V2b O2b O3b 2_564 2_564 54.83(6) no
V3b O2b O3b . 2_554 50.23(5) no
V3b O2b O3b . 2_564 50.29(5) no
O3b O2b O3b 2_554 2_564 97.68(5) no
O3b O2b O3b 2_564 2_554 97.68(5) no
V2b O3b V3a . . 102.74(5) no
V2b O3b V3b . 2_555 97.14(6) no
V2b O3b V3b . 2_565 97.26(6) no
V2b O3b O2b . 2_555 48.91(4) no
V2b O3b O2b . 2_565 49.09(4) no
V3a O3b V3b . 2_555 102.60(6) no
V3a O3b V3b . 2_565 102.56(6) no
V3a O3b O2b . 2_555 95.35(5) no
V3a O3b O2b . 2_565 95.33(5) no
V3b O3b V3b 2_555 2_565 147.34(6) no
V3b O3b O2b 2_555 2_555 51.21(5) no
V3b O3b O2b 2_555 2_565 144.91(8) no
V3b O3b V3b 2_565 2_555 147.34(6) no
V3b O3b O2b 2_565 2_555 144.86(8) no
V3b O3b O2b 2_565 2_565 51.14(5) no
O2b O3b O2b 2_555 2_565 97.68(7) no
O2b O3b O2b 2_565 2_555 97.68(7) no
V1b O5b V2b 1_655 . 176.01(8) no
V1a O6b V3b 1_655 . 171.52(11) no
V2a O7b V2b . . 100.95(6) no
V2a O7b V3b . . 105.11(5) no
V2b O7b V3b . . 153.95(8) no

loop_
_geom_bond_atom_site_label_1
_geom_bond_atom_site_label_2
_geom_bond_site_symmetry_2
_geom_bond_distance
_geom_bond_publ_flag
V1a O1a . 1.9363(12) yes
V1a O4a . 1.8996(13) yes
V1a O5a . 1.9708(13) yes
V1a O1b 2_554 2.0346(12) yes
V1a O1b 2_564 1.6955(12) yes
V1a O6b 1_455 1.9491(13) yes
V1b O1a 2_555 1.892(2) yes
V1b O1a 2_565 1.961(2) yes
V1b O4a . 1.6501(14) yes
V1b O6a . 1.9731(14) yes
V1b O1b . 2.2587(14) yes
V1b O5b 1_455 1.9590(14) yes
V2a O2a 2_554 1.9141(14) yes
V2a O2a 2_564 1.9169(14) yes
V2a O3a . 2.0763(14) yes
V2a O5a . 1.6545(14) yes
V2a O7a . 1.7580(12) yes
V2a O7b . 2.2659(14) yes
V2b O7a . 2.2589(14) yes
V2b O2b 2_555 1.912(2) yes
V2b O2b 2_565 1.920(2) yes
V2b O3b . 2.0766(14) yes
V2b O5b . 1.6547(14) yes
V2b O7b . 1.7383(12) yes
V3a O2a . 1.9755(13) yes
V3a O3a 2_555 1.933(2) yes
V3a O3a 2_565 1.936(2) yes
V3a O6a . 1.6510(14) yes
V3a O7a . 1.9464(13) yes
V3a O3b . 2.2119(15) yes
V3b O3a . 2.2127(15) yes
V3b O2b . 1.9589(12) yes
V3b O3b 2_554 1.9317(15) yes
V3b O3b 2_564 1.9351(15) yes
V3b O6b . 1.6635(14) yes
V3b O7b . 1.9690(13) yes
O1a V1a . 1.9363(12) no
O1a V1b 2_554 1.892(2) no
O1a V1b 2_564 1.961(2) no
O2a V2a 2_555 1.9141(14) no
O2a V2a 2_565 1.9169(14) no
O2a V3a . 1.9755(13) no
O2a O3a 2_555 2.471(2) no
O2a O3a 2_565 2.470(2) no
O3a V2a . 2.0763(14) no
O3a V3a 2_554 1.933(2) no
O3a V3a 2_564 1.936(2) no
O3a V3b . 2.2127(15) no
O3a O2a 2_554 2.471(2) no
O3a O2a 2_564 2.470(2) no
O4a V1a . 1.8996(13) no
O4a V1b . 1.6501(14) no
O5a V1a . 1.9708(13) no
O5a V2a . 1.6545(14) no
O6a V1b . 1.9731(14) no
O6a V3a . 1.6510(14) no
O7a V2a . 1.7580(12) no
O7a V2b . 2.2589(14) no
O7a V3a . 1.9464(13) no
O1b V1a 2_555 2.0346(12) no
O1b V1a 2_565 1.6955(12) no
O1b V1b . 2.2587(14) no
O2b V2b 2_554 1.912(2) no
O2b V2b 2_564 1.920(2) no
O2b V3b . 1.9589(12) no
O2b O3b 2_554 2.463(2) no
O2b O3b 2_564 2.466(2) no
O3b V2b . 2.0766(14) no
O3b V3a . 2.2119(15) no
O3b V3b 2_555 1.9317(15) no
O3b V3b 2_565 1.9351(15) no
O3b O2b 2_555 2.463(2) no
O3b O2b 2_565 2.466(2) no
O5b V1b 1_655 1.9590(14) no
O5b V2b . 1.6547(14) no
O6b V1a 1_655 1.9491(13) no
O6b V3b . 1.6635(14) no
O7b V2a . 2.2659(14) no
O7b V2b . 1.7383(12) no
O7b V3b . 1.9690(13) no
